data_7151602
loop_
_publ_author_name
'Caira, Mino R.'
'Paul Chang, Y.'
'Nassimbeni, Luigi R.'
'Su, Hong'

_publ_section_title
;
 Inclusion of quinolines by binaphthol: structures and selectivity.
;
_journal_issue 5
_journal_name_full 'Organic &amp; biomolecular chemistry'
_journal_page_first 655
_journal_page_last 659
_journal_paper_doi 10.1039/b314691j
_journal_volume 2
_journal_year 2004
_chemical_formula_moiety C20H14O22C10H9N1
_chemical_formula_sum 'C40 H32 N2 O2'
_chemical_formula_weight 572.68
_chemical_name_common
;
2,2-dihydroxyl-1,1'-binaphthyl di-2-methylquinoline
;
_chemical_name_systematic
;
2,2-dihydroxyl-1,1'-binaphthyl di-2-methylquinoline
;
_space_group_IT_number 5
_symmetry_cell_setting monoclinic
_symmetry_space_group_name_Hall 'C 2y'
_symmetry_space_group_name_H-M 'C 1 2 1'
_atom_sites_solution_hydrogens geom
_atom_sites_solution_primary direct
_atom_sites_solution_secondary difmap
_audit_creation_method SHELXL-97
_cell_angle_alpha 90.00
_cell_angle_beta 99.4430(10)
_cell_angle_gamma 90.00
_cell_formula_units_Z 2
_cell_length_a 14.8402(3)
_cell_length_b 10.5377(2)
_cell_length_c 9.7304(2)
_cell_volume 1501.04(5)
_computing_cell_refinement 'DENZO-SMN (Otwinowski & Minor, 1997)'
_computing_data_collection 'COLLECT (2000)'
_computing_data_reduction 'DENZO-SMN (Otwinowski & Minor, 1997)'
_computing_molecular_graphics 'X-seed (Barbour, 2001)'
_computing_publication_material 'SHELXL-97 (Sheldrick, 1997)'
_computing_structure_refinement 'SHELXL-97 (Sheldrick, 1997)'
_computing_structure_solution 'SHELXS-86 (Sheldrick, 1986)'
_diffrn_ambient_temperature 203(2)
_diffrn_measured_fraction_theta_full 0.996
_diffrn_measured_fraction_theta_max 0.996
_diffrn_measurement_device_type 'Nonius Kappa CCD diffractometer'
_diffrn_measurement_method '1.0\% \f scans and \w scans'
_diffrn_radiation_monochromator graphite
_diffrn_radiation_source 'fine-focus sealed tube'
_diffrn_radiation_type MoK\a
_diffrn_radiation_wavelength 0.71073
_diffrn_reflns_av_R_equivalents 0.0242
_diffrn_reflns_av_sigmaI/netI 0.0463
_diffrn_reflns_limit_h_max 19
_diffrn_reflns_limit_h_min -19
_diffrn_reflns_limit_k_max 13
_diffrn_reflns_limit_k_min -13
_diffrn_reflns_limit_l_max 12
_diffrn_reflns_limit_l_min -12
_diffrn_reflns_number 6421
_diffrn_reflns_theta_full 27.51
_diffrn_reflns_theta_max 27.51
_diffrn_reflns_theta_min 3.77
_exptl_absorpt_coefficient_mu 0.078
_exptl_absorpt_correction_T_max 0.9946
_exptl_absorpt_correction_T_min 0.9808
_exptl_crystal_colour colourless
_exptl_crystal_density_diffrn 1.267
_exptl_crystal_density_method 'not measured'
_exptl_crystal_description prism
_exptl_crystal_F_000 604
_exptl_crystal_size_max 0.25
_exptl_crystal_size_mid 0.15
_exptl_crystal_size_min 0.07
_refine_diff_density_max 0.130
_refine_diff_density_min -0.153
_refine_diff_density_rms 0.034
_refine_ls_abs_structure_details 'Flack H D (1983), Acta Cryst. A39, 876-881'
_refine_ls_abs_structure_Flack -0.6(13)
_refine_ls_extinction_coef N/A
_refine_ls_extinction_method none
_refine_ls_goodness_of_fit_ref 1.037
_refine_ls_hydrogen_treatment mixed
_refine_ls_matrix_type full
_refine_ls_number_parameters 204
_refine_ls_number_reflns 3420
_refine_ls_number_restraints 3
_refine_ls_restrained_S_all 1.036
_refine_ls_R_factor_all 0.0630
_refine_ls_R_factor_gt 0.0378
_refine_ls_shift/su_max 0.002
_refine_ls_shift/su_mean 0.000
_refine_ls_structure_factor_coef Fsqd
_refine_ls_weighting_details 'calc w=1/[\s^2^(Fo^2^)+(0.0483P)^2^+0.0000P] where P=(Fo^2^+2Fc^2^)/3'
_refine_ls_weighting_scheme calc
_refine_ls_wR_factor_gt 0.0810
_refine_ls_wR_factor_ref 0.0894
_reflns_number_gt 2538
_reflns_number_total 3420
_reflns_threshold_expression >2sigma(I)
_cod_data_source_file b314691j.txt
_cod_data_source_block c:BINAP.2(2MeQ)
_cod_depositor_comments
;
The following automatic conversions were performed:
'_symmetry_cell_setting' value 'Monoclinic' changed to 'monoclinic'
according to '/home/saulius/struct/CIF-dictionaries/cif_core.dic'
dictionary named 'cif_core.dic' version 2.4.1 from 2010-06-29.

Automatic conversion script
Id: cif_fix_enum 1555 2011-01-17 13:19:09Z saulius 
;
_cod_original_sg_symbol_H-M C2
_cod_database_code 7151602

loop_
_symmetry_equiv_pos_as_xyz
'x, y, z'
'-x, y, -z'
'x+1/2, y+1/2, z'
'-x+1/2, y+1/2, -z'

loop_
_atom_site_label
_atom_site_type_symbol
_atom_site_fract_x
_atom_site_fract_y
_atom_site_fract_z
_atom_site_U_iso_or_equiv
_atom_site_adp_type
_atom_site_occupancy
_atom_site_symmetry_multiplicity
_atom_site_calc_flag
_atom_site_refinement_flags
_atom_site_disorder_assembly
_atom_site_disorder_group
C1 C 0.02990(10) 0.38199(13) 0.94511(15) 0.0262(3) Uani 1 1 d . . .
C9 C 0.15976(10) 0.29521(15) 0.84486(15) 0.0308(4) Uani 1 1 d . . .
C10 C 0.10264(10) 0.29297(14) 0.94942(15) 0.0273(3) Uani 1 1 d . . .
N1G N -0.03704(9) 0.77800(13) 0.70216(14) 0.0345(3) Uani 1 1 d D . .
C6 C 0.24610(12) 0.11567(16) 0.95460(17) 0.0412(4) Uani 1 1 d . . .
H6 H 0.2936 0.0563 0.9566 0.049 Uiso 1 1 calc R . .
C10G C -0.10166(11) 0.81723(14) 0.59294(15) 0.0317(4) Uani 1 1 d . . .
C8 C 0.12098(10) 0.19999(14) 1.05536(15) 0.0323(4) Uani 1 1 d . . .
H8 H 0.0851 0.1979 1.1264 0.039 Uiso 1 1 calc R . .
C9G C -0.11418(11) 0.94657(15) 0.55628(16) 0.0347(4) Uani 1 1 d . . .
C3 C 0.07219(12) 0.47177(16) 0.73496(17) 0.0387(4) Uani 1 1 d . . .
H3 H 0.0616 0.5321 0.6629 0.046 Uiso 1 1 calc R . .
C2 C 0.01529(10) 0.46937(14) 0.83824(15) 0.0314(4) Uani 1 1 d . . .
C7 C 0.18955(11) 0.11320(16) 1.05690(18) 0.0396(4) Uani 1 1 d . . .
H7 H 0.1989 0.0512 1.1272 0.047 Uiso 1 1 calc R . .
C5 C 0.23145(10) 0.20511(16) 0.85233(17) 0.0382(4) Uani 1 1 d . . .
H5 H 0.2700 0.2072 0.7847 0.046 Uiso 1 1 calc R . .
C4 C 0.14243(12) 0.38712(16) 0.73895(17) 0.0389(4) Uani 1 1 d . . .
H4 H 0.1798 0.3904 0.6698 0.047 Uiso 1 1 calc R . .
C2G C 0.01663(11) 0.86450(16) 0.77369(16) 0.0356(4) Uani 1 1 d . . .
C4G C -0.05610(12) 1.03531(16) 0.63564(17) 0.0416(4) Uani 1 1 d . . .
H4G H -0.0622 1.1224 0.6152 0.050 Uiso 1 1 calc R . .
C3G C 0.00850(12) 0.99459(16) 0.74141(17) 0.0399(4) Uani 1 1 d . . .
H3G H 0.0479 1.0534 0.7933 0.048 Uiso 1 1 calc R . .
C5G C -0.18249(12) 0.97931(19) 0.44289(17) 0.0459(5) Uani 1 1 d . . .
H5G H -0.1914 1.0650 0.4172 0.055 Uiso 1 1 calc R . .
C8G C -0.15673(12) 0.72530(16) 0.51539(18) 0.0407(4) Uani 1 1 d . . .
H8G H -0.1484 0.6390 0.5383 0.049 Uiso 1 1 calc R . .
C7G C -0.22244(13) 0.7607(2) 0.40680(18) 0.0507(5) Uani 1 1 d . . .
H7G H -0.2592 0.6985 0.3560 0.061 Uiso 1 1 calc R . .
C6G C -0.23547(13) 0.8886(2) 0.37049(19) 0.0530(5) Uani 1 1 d . . .
H6G H -0.2810 0.9119 0.2958 0.064 Uiso 1 1 calc R . .
O1 O -0.05579(8) 0.55148(10) 0.83261(12) 0.0426(3) Uani 1 1 d D . .
C11G C 0.08802(13) 0.81799(19) 0.89020(18) 0.0495(5) Uani 1 1 d . . .
H11A H 0.0729 0.7326 0.9160 0.074 Uiso 1 1 calc R . .
H11B H 0.0902 0.8737 0.9700 0.074 Uiso 1 1 calc R . .
H11C H 0.1471 0.8175 0.8599 0.074 Uiso 1 1 calc R . .
H1 H -0.0476(14) 0.6240(11) 0.7739(18) 0.064(6) Uiso 1 1 d D . .

loop_
_atom_site_aniso_label
_atom_site_aniso_U_11
_atom_site_aniso_U_22
_atom_site_aniso_U_33
_atom_site_aniso_U_23
_atom_site_aniso_U_13
_atom_site_aniso_U_12
C1 0.0244(8) 0.0263(7) 0.0286(8) -0.0026(6) 0.0068(6) -0.0008(6)
C9 0.0261(8) 0.0338(8) 0.0338(8) -0.0093(7) 0.0086(6) -0.0051(7)
C10 0.0242(8) 0.0272(7) 0.0304(7) -0.0059(6) 0.0039(6) -0.0036(6)
N1G 0.0332(8) 0.0369(7) 0.0335(7) 0.0050(6) 0.0058(6) 0.0030(6)
C6 0.0301(9) 0.0425(10) 0.0488(10) -0.0155(8) 0.0003(8) 0.0086(7)
C10G 0.0319(9) 0.0358(9) 0.0290(8) 0.0037(7) 0.0095(7) 0.0030(7)
C8 0.0302(8) 0.0354(8) 0.0313(8) -0.0015(7) 0.0049(6) 0.0028(7)
C9G 0.0357(9) 0.0379(9) 0.0323(8) 0.0064(7) 0.0104(7) 0.0063(8)
C3 0.0447(10) 0.0383(9) 0.0350(8) 0.0068(8) 0.0119(7) -0.0035(8)
C2 0.0279(8) 0.0314(8) 0.0355(8) 0.0025(7) 0.0070(7) 0.0000(7)
C7 0.0352(9) 0.0389(9) 0.0418(9) -0.0038(8) -0.0019(8) 0.0066(7)
C5 0.0265(8) 0.0477(10) 0.0417(10) -0.0167(9) 0.0095(7) -0.0041(8)
C4 0.0387(10) 0.0443(10) 0.0376(9) -0.0034(8) 0.0177(8) -0.0070(8)
C2G 0.0347(9) 0.0417(10) 0.0316(9) 0.0020(7) 0.0089(7) 0.0012(8)
C4G 0.0514(11) 0.0310(9) 0.0447(10) 0.0023(8) 0.0145(9) 0.0030(8)
C3G 0.0427(10) 0.0369(10) 0.0401(9) -0.0062(8) 0.0070(8) -0.0025(8)
C5G 0.0446(11) 0.0517(11) 0.0417(10) 0.0135(9) 0.0081(8) 0.0140(9)
C8G 0.0421(10) 0.0428(10) 0.0376(9) 0.0010(8) 0.0073(8) -0.0051(8)
C7G 0.0434(11) 0.0691(14) 0.0385(10) -0.0024(9) 0.0038(8) -0.0098(10)
C6G 0.0404(11) 0.0813(15) 0.0353(10) 0.0115(10) 0.0003(9) 0.0070(10)
O1 0.0403(7) 0.0382(6) 0.0514(7) 0.0148(5) 0.0140(6) 0.0092(6)
C11G 0.0455(11) 0.0579(12) 0.0419(10) 0.0080(9) -0.0023(9) -0.0003(9)

loop_
_atom_type_symbol
_atom_type_description
_atom_type_scat_dispersion_real
_atom_type_scat_dispersion_imag
_atom_type_scat_source
C C 0.0033 0.0016 'International Tables Vol C Tables 4.2.6.8 and 6.1.1.4'
H H 0.0000 0.0000 'International Tables Vol C Tables 4.2.6.8 and 6.1.1.4'
N N 0.0061 0.0033 'International Tables Vol C Tables 4.2.6.8 and 6.1.1.4'
O O 0.0106 0.0060 'International Tables Vol C Tables 4.2.6.8 and 6.1.1.4'

loop_
_geom_angle_atom_site_label_1
_geom_angle_atom_site_label_2
_geom_angle_atom_site_label_3
_geom_angle
_geom_angle_site_symmetry_1
_geom_angle_site_symmetry_3
_geom_angle_publ_flag
C2 C1 C10 119.09(13) . . ?
C2 C1 C1 119.99(12) . 2_557 ?
C10 C1 C1 120.92(12) . 2_557 ?
C4 C9 C5 122.93(14) . . ?
C4 C9 C10 118.36(14) . . ?
C5 C9 C10 118.71(14) . . ?
C8 C10 C1 122.08(13) . . ?
C8 C10 C9 117.69(13) . . ?
C1 C10 C9 120.23(13) . . ?
C2G N1G C10G 118.76(14) . . ?
C5 C6 C7 119.26(15) . . ?
C5 C6 H6 120.4 . . ?
C7 C6 H6 120.4 . . ?
N1G C10G C8G 118.62(14) . . ?
N1G C10G C9G 122.12(14) . . ?
C8G C10G C9G 119.25(14) . . ?
C7 C8 C10 121.67(15) . . ?
C7 C8 H8 119.2 . . ?
C10 C8 H8 119.2 . . ?
C4G C9G C5G 124.08(15) . . ?
C4G C9G C10G 117.21(14) . . ?
C5G C9G C10G 118.70(16) . . ?
C4 C3 C2 120.60(15) . . ?
C4 C3 H3 119.7 . . ?
C2 C3 H3 119.7 . . ?
O1 C2 C1 118.73(13) . . ?
O1 C2 C3 120.65(13) . . ?
C1 C2 C3 120.60(14) . . ?
C8 C7 C6 120.71(16) . . ?
C8 C7 H7 119.6 . . ?
C6 C7 H7 119.6 . . ?
C6 C5 C9 121.94(15) . . ?
C6 C5 H5 119.0 . . ?
C9 C5 H5 119.0 . . ?
C3 C4 C9 121.11(15) . . ?
C3 C4 H4 119.4 . . ?
C9 C4 H4 119.4 . . ?
N1G C2G C3G 121.94(15) . . ?
N1G C2G C11G 117.35(16) . . ?
C3G C2G C11G 120.71(17) . . ?
C3G C4G C9G 119.83(15) . . ?
C3G C4G H4G 120.1 . . ?
C9G C4G H4G 120.1 . . ?
C4G C3G C2G 120.12(16) . . ?
C4G C3G H3G 119.9 . . ?
C2G C3G H3G 119.9 . . ?
C6G C5G C9G 120.86(17) . . ?
C6G C5G H5G 119.6 . . ?
C9G C5G H5G 119.6 . . ?
C7G C8G C10G 120.35(17) . . ?
C7G C8G H8G 119.8 . . ?
C10G C8G H8G 119.8 . . ?
C8G C7G C6G 120.66(18) . . ?
C8G C7G H7G 119.7 . . ?
C6G C7G H7G 119.7 . . ?
C5G C6G C7G 120.18(17) . . ?
C5G C6G H6G 119.9 . . ?
C7G C6G H6G 119.9 . . ?
C2 O1 H1 110.6(12) . . ?
C2G C11G H11A 109.5 . . ?
C2G C11G H11B 109.5 . . ?
H11A C11G H11B 109.5 . . ?
C2G C11G H11C 109.5 . . ?
H11A C11G H11C 109.5 . . ?
H11B C11G H11C 109.5 . . ?

loop_
_geom_bond_atom_site_label_1
_geom_bond_atom_site_label_2
_geom_bond_distance
_geom_bond_site_symmetry_2
_geom_bond_publ_flag
C1 C2 1.379(2) . ?
C1 C10 1.4254(19) . ?
C1 C1 1.497(3) 2_557 ?
C9 C4 1.407(2) . ?
C9 C5 1.419(2) . ?
C9 C10 1.4273(19) . ?
C10 C8 1.416(2) . ?
N1G C2G 1.330(2) . ?
N1G C10G 1.373(2) . ?
C6 C5 1.362(2) . ?
C6 C7 1.404(2) . ?
C6 H6 0.9400 . ?
C10G C8G 1.405(2) . ?
C10G C9G 1.413(2) . ?
C8 C7 1.366(2) . ?
C8 H8 0.9400 . ?
C9G C4G 1.413(2) . ?
C9G C5G 1.413(2) . ?
C3 C4 1.368(2) . ?
C3 C2 1.415(2) . ?
C3 H3 0.9400 . ?
C2 O1 1.3585(19) . ?
C7 H7 0.9400 . ?
C5 H5 0.9400 . ?
C4 H4 0.9400 . ?
C2G C3G 1.407(3) . ?
C2G C11G 1.501(2) . ?
C4G C3G 1.356(2) . ?
C4G H4G 0.9400 . ?
C3G H3G 0.9400 . ?
C5G C6G 1.359(3) . ?
C5G H5G 0.9400 . ?
C8G C7G 1.367(3) . ?
C8G H8G 0.9400 . ?
C7G C6G 1.398(3) . ?
C7G H7G 0.9400 . ?
C6G H6G 0.9400 . ?
O1 H1 0.974(7) . ?
C11G H11A 0.9700 . ?
C11G H11B 0.9700 . ?
C11G H11C 0.9700 . ?

loop_
_geom_hbond_atom_site_label_D
_geom_hbond_atom_site_label_H
_geom_hbond_atom_site_label_A
_geom_hbond_distance_DH
_geom_hbond_distance_HA
_geom_hbond_distance_DA
_geom_hbond_angle_DHA
_geom_hbond_site_symmetry_A
O1 H1 N1G 0.974(14) 1.784(13) 2.7390(17) 166.2(15) .

loop_
_geom_torsion_atom_site_label_1
_geom_torsion_atom_site_label_2
_geom_torsion_atom_site_label_3
_geom_torsion_atom_site_label_4
_geom_torsion
_geom_torsion_site_symmetry_1
_geom_torsion_site_symmetry_2
_geom_torsion_site_symmetry_3
_geom_torsion_site_symmetry_4
_geom_torsion_publ_flag
C2 C1 C10 C8 -179.43(14) . . . . ?
C1 C1 C10 C8 0.9(2) 2_557 . . . ?
C2 C1 C10 C9 0.43(19) . . . . ?
C1 C1 C10 C9 -179.24(14) 2_557 . . . ?
C4 C9 C10 C8 -179.95(14) . . . . ?
C5 C9 C10 C8 -0.07(19) . . . . ?
C4 C9 C10 C1 0.2(2) . . . . ?
C5 C9 C10 C1 -179.94(13) . . . . ?
C2G N1G C10G C8G 178.43(15) . . . . ?
C2G N1G C10G C9G -1.4(2) . . . . ?
C1 C10 C8 C7 178.49(14) . . . . ?
C9 C10 C8 C7 -1.4(2) . . . . ?
N1G C10G C9G C4G 1.0(2) . . . . ?
C8G C10G C9G C4G -178.86(14) . . . . ?
N1G C10G C9G C5G -179.68(14) . . . . ?
C8G C10G C9G C5G 0.5(2) . . . . ?
C10 C1 C2 O1 178.12(13) . . . . ?
C1 C1 C2 O1 -2.2(2) 2_557 . . . ?
C10 C1 C2 C3 -0.7(2) . . . . ?
C1 C1 C2 C3 179.00(14) 2_557 . . . ?
C4 C3 C2 O1 -178.48(15) . . . . ?
C4 C3 C2 C1 0.3(2) . . . . ?
C10 C8 C7 C6 1.7(2) . . . . ?
C5 C6 C7 C8 -0.6(2) . . . . ?
C7 C6 C5 C9 -0.8(2) . . . . ?
C4 C9 C5 C6 -178.96(15) . . . . ?
C10 C9 C5 C6 1.2(2) . . . . ?
C2 C3 C4 C9 0.4(2) . . . . ?
C5 C9 C4 C3 179.55(15) . . . . ?
C10 C9 C4 C3 -0.6(2) . . . . ?
C10G N1G C2G C3G 0.6(2) . . . . ?
C10G N1G C2G C11G -178.55(14) . . . . ?
C5G C9G C4G C3G -178.98(15) . . . . ?
C10G C9G C4G C3G 0.3(2) . . . . ?
C9G C4G C3G C2G -1.1(2) . . . . ?
N1G C2G C3G C4G 0.7(3) . . . . ?
C11G C2G C3G C4G 179.80(15) . . . . ?
C4G C9G C5G C6G 179.49(16) . . . . ?
C10G C9G C5G C6G 0.2(2) . . . . ?
N1G C10G C8G C7G 179.33(15) . . . . ?
C9G C10G C8G C7G -0.8(2) . . . . ?
C10G C8G C7G C6G 0.5(3) . . . . ?
C9G C5G C6G C7G -0.5(3) . . . . ?
C8G C7G C6G C5G 0.2(3) . . . . ?
